data_7044793
loop_
_publ_author_name
'Fondo, Matilde'
'Corredoira-V\'azquez, Julio'
'Herrera-Lanz\'os, Antia'
'Garcia-Deibe, Ana M.'
'Sanmartin Matalobos, Jesus'
'Herrera, Juan Manuel'
'Colacio, Enrique'
'Nu\~nez, Cristina'

_publ_section_title
;
 Improving the SMM and luminescent properties of lanthanide complexes with
 LnO9 cores in the presence of ZnII: an emissive Zn2Dy single ion magnet
;
_journal_name_full 'Dalton Transactions'
_journal_paper_doi 10.1039/C7DT03438E
_journal_year 2017
_chemical_formula_moiety 'C33 H38 N5 O10 Tb, 2(N O3), C2 H3 N'
_chemical_formula_sum 'C35 H41 N8 O16 Tb'
_chemical_formula_weight 988.68
_space_group_crystal_system monoclinic
_space_group_IT_number 11
_space_group_name_Hall '-P 2yb'
_space_group_name_H-M_alt 'P 1 21/m 1'
_symmetry_space_group_name_Hall '-P 2yb'
_symmetry_space_group_name_H-M 'P 1 21/m 1'
_atom_sites_solution_hydrogens mixed
_audit_creation_method SHELXL-2014/7
_audit_update_record
;
2017-11-16 deposited with the CCDC.
2017-11-17 downloaded from the CCDC.
;
_cell_angle_alpha 90
_cell_angle_beta 109.875(4)
_cell_angle_gamma 90
_cell_formula_units_Z 2
_cell_length_a 10.0065(6)
_cell_length_b 17.7675(10)
_cell_length_c 11.8168(8)
_cell_measurement_reflns_used 1968
_cell_measurement_temperature 100(2)
_cell_measurement_theta_max 26.685
_cell_measurement_theta_min 2.45
_cell_volume 1975.8(2)
_computing_cell_refinement 'BRUKER APEX2'
_computing_data_collection 'BRUKER APEX2'
_computing_molecular_graphics 'Wingx 2014.1 (Farrugia, 2012)'
_computing_publication_material 'Wingx 2014.1 (Farrugia, 2012)'
_computing_structure_refinement 'SHELXL-2014/7 (Sheldrick, 2014)'
_computing_structure_solution 'SHELXS-2014/7 (Sheldrick, 2014)'
_diffrn_ambient_temperature 100(2)
_diffrn_measured_fraction_theta_full 1.000
_diffrn_measured_fraction_theta_max 1.000
_diffrn_measurement_device_type 'Bruker Kappa APEXII CCD'
_diffrn_measurement_method 'omega and phi scans'
_diffrn_radiation_type MoK\a
_diffrn_radiation_wavelength 0.71073
_diffrn_reflns_av_R_equivalents 0.0648
_diffrn_reflns_av_unetI/netI 0.0303
_diffrn_reflns_Laue_measured_fraction_full 1.000
_diffrn_reflns_Laue_measured_fraction_max 1.000
_diffrn_reflns_limit_h_max 13
_diffrn_reflns_limit_h_min -13
_diffrn_reflns_limit_k_max 23
_diffrn_reflns_limit_k_min -23
_diffrn_reflns_limit_l_max 15
_diffrn_reflns_limit_l_min -15
_diffrn_reflns_number 73699
_diffrn_reflns_point_group_measured_fraction_full 1.000
_diffrn_reflns_point_group_measured_fraction_max 1.000
_diffrn_reflns_theta_full 25.242
_diffrn_reflns_theta_max 28.282
_diffrn_reflns_theta_min 2.162
_exptl_absorpt_coefficient_mu 1.873
_exptl_absorpt_correction_T_max 0.7457
_exptl_absorpt_correction_T_min 0.6620
_exptl_absorpt_correction_type multi-scan
_exptl_absorpt_process_details 'SADABS-2014/5 (Bruker, 2014)'
_exptl_crystal_colour yellow
_exptl_crystal_density_diffrn 1.662
_exptl_crystal_description plate
_exptl_crystal_F_000 1000
_exptl_crystal_preparation 'Magnetic properties'
_exptl_crystal_size_max 0.160
_exptl_crystal_size_mid 0.150
_exptl_crystal_size_min 0.060
_refine_diff_density_max 0.781
_refine_diff_density_min -1.218
_refine_diff_density_rms 0.110
_refine_ls_extinction_method none
_refine_ls_goodness_of_fit_ref 1.201
_refine_ls_hydrogen_treatment mixed
_refine_ls_matrix_type full
_refine_ls_number_parameters 329
_refine_ls_number_reflns 5058
_refine_ls_number_restraints 0
_refine_ls_restrained_S_all 1.201
_refine_ls_R_factor_all 0.0340
_refine_ls_R_factor_gt 0.0307
_refine_ls_shift/su_max 0.000
_refine_ls_shift/su_mean 0.000
_refine_ls_structure_factor_coef Fsqd
_refine_ls_weighting_details 'w=1/[\s^2^(Fo^2^)+6.5252P] where P=(Fo^2^+2Fc^2^)/3'
_refine_ls_weighting_scheme calc
_refine_ls_wR_factor_gt 0.0683
_refine_ls_wR_factor_ref 0.0693
_reflns_Friedel_coverage 0.000
_reflns_number_gt 4732
_reflns_number_total 5058
_reflns_threshold_expression 'I > 2\s(I)'
_cod_data_source_file c7dt03438e2.cif
_cod_data_source_block 1(Tb)
_cod_database_code 7044793
_shelx_shelxl_version_number 2014/7
_shelx_space_group_comment
;
The symmetry employed for this shelxl refinement is uniquely defined
by the following loop, which should always be used as a source of
symmetry information in preference to the above space-group names.
They are only intended as comments.
;
_shelx_estimated_absorpt_t_min 0.754
_shelx_estimated_absorpt_t_max 0.896

loop_
_space_group_symop_operation_xyz
'x, y, z'
'-x, y+1/2, -z'
'-x, -y, -z'
'x, -y-1/2, z'

loop_
_atom_site_label
_atom_site_type_symbol
_atom_site_fract_x
_atom_site_fract_y
_atom_site_fract_z
_atom_site_U_iso_or_equiv
_atom_site_adp_type
_atom_site_occupancy
_atom_site_site_symmetry_order
_atom_site_calc_flag
_atom_site_refinement_flags_posn
_atom_site_refinement_flags_adp
_atom_site_refinement_flags_occupancy
_atom_site_disorder_assembly
_atom_site_disorder_group
Tb1 Tb 0.10342(2) 0.2500 0.39954(2) 0.00918(6) Uani 1 2 d S T P . .
O1W O 0.3326(4) 0.2500 0.5529(3) 0.0184(7) Uani 1 2 d S T P . .
O10 O 0.0733(3) 0.18927(13) 0.5828(2) 0.0209(5) Uani 1 1 d . . . . .
O1 O 0.0329(3) 0.12278(14) 0.3731(2) 0.0319(7) Uani 1 1 d . . . . .
O2 O 0.2611(2) 0.17495(13) 0.3204(2) 0.0202(5) Uani 1 1 d . . . . .
O3 O -0.1388(3) 0.2500 0.3593(3) 0.0349(10) Uani 1 2 d S T P . .
O4 O -0.0048(3) 0.2500 0.1863(3) 0.0191(7) Uani 1 2 d S T P . .
N10 N 0.0714(4) 0.2500 0.6387(3) 0.0158(8) Uani 1 2 d S T P . .
O11 O 0.0666(4) 0.2500 0.7411(3) 0.0239(8) Uani 1 2 d S T P . .
C1 C 0.0368(4) 0.06639(18) 0.3058(3) 0.0218(7) Uani 1 1 d . . . . .
C2 C 0.1355(4) 0.06144(18) 0.2430(3) 0.0187(7) Uani 1 1 d . . . . .
C2A C 0.2446(3) 0.11715(19) 0.2595(3) 0.0199(7) Uani 1 1 d . . . . .
H2A H 0.3109 0.1085 0.2193 0.024 Uiso 1 1 calc R U . . .
C3 C 0.1353(4) -0.00136(19) 0.1711(3) 0.0208(7) Uani 1 1 d . . . . .
H3 H 0.2022 -0.0031 0.1303 0.025 Uiso 1 1 calc R U . . .
C4 C 0.0418(4) -0.06107(19) 0.1569(3) 0.0215(7) Uani 1 1 d . . . . .
C4A C 0.0457(4) -0.1280(2) 0.0792(3) 0.0284(8) Uani 1 1 d . . . . .
H4A1 H -0.0049 -0.1157 -0.0055 0.043 Uiso 1 1 calc R U . . .
H4A2 H -0.0002 -0.1712 0.1025 0.043 Uiso 1 1 calc R U . . .
H4A3 H 0.1446 -0.1406 0.0900 0.043 Uiso 1 1 calc R U . . .
C5 C -0.0522(4) -0.05779(18) 0.2204(3) 0.0215(7) Uani 1 1 d . . . . .
H5 H -0.1161 -0.0985 0.2134 0.026 Uiso 1 1 calc R U . . .
C6 C -0.0565(4) 0.00333(18) 0.2946(3) 0.0210(7) Uani 1 1 d . . . . .
C7 C -0.1536(4) 0.00005(18) 0.3591(3) 0.0210(7) Uani 1 1 d . . . . .
H7 H -0.2122 -0.0433 0.3490 0.025 Uiso 1 1 calc R U . . .
N1 N -0.1671(4) 0.05270(16) 0.4310(3) 0.0246(7) Uani 1 1 d . . . . .
C8 C -0.2707(4) 0.05009(19) 0.4937(3) 0.0233(7) Uani 1 1 d . . . . .
H8A H -0.2213 0.0561 0.5813 0.028 Uiso 1 1 calc R U . . .
H8B H -0.3195 0.0007 0.4797 0.028 Uiso 1 1 calc R U . . .
C9 C -0.3785(4) 0.11233(18) 0.4480(3) 0.0248(8) Uani 1 1 d . . . . .
H9A H -0.4212 0.1091 0.3593 0.030 Uiso 1 1 calc R U . . .
H9B H -0.4555 0.1062 0.4822 0.030 Uiso 1 1 calc R U . . .
N2 N -0.3107(3) 0.18699(15) 0.4824(2) 0.0177(6) Uani 1 1 d . . . . .
H2 H -0.2179 0.1855 0.4681 0.021 Uiso 0.5 1 d R U P . .
C10 C -0.2796(4) 0.20772(18) 0.6110(3) 0.0207(7) Uani 1 1 d . . . . .
H10A H -0.1860 0.1878 0.6618 0.025 Uiso 1 1 calc R U . . .
H10B H -0.3536 0.1878 0.6412 0.025 Uiso 1 1 calc R U . . .
C12 C -0.3933(4) 0.2500 0.4108(4) 0.0117(8) Uani 1 2 d S T P . .
H12 H -0.4934 0.2500 0.4104 0.014 Uiso 1 2 calc R U P . .
C13 C -0.3880(5) 0.2500 0.2858(4) 0.0170(9) Uani 1 2 d S T P . .
C14 C -0.2543(4) 0.2500 0.2671(4) 0.0118(8) Uani 1 2 d S T P A .
C15 C -0.2551(5) 0.2500 0.1481(4) 0.0257(11) Uani 1 2 d S T P . .
C15A C -0.1289(5) 0.2500 0.1171(4) 0.0166(9) Uani 1 2 d S T P A .
H15A H -0.1422 0.2500 0.0336 0.020 Uiso 1 2 calc R U P . .
C16 C -0.3832(7) 0.2283(4) 0.0524(5) 0.0229(18) Uani 0.5 1 d . . P A -1
H16 H -0.3786 0.2170 -0.0248 0.027 Uiso 0.5 1 calc R U P A -1
C17 C -0.5123(7) 0.2234(4) 0.0702(6) 0.0245(16) Uani 0.5 1 d . . P A -1
C17A C -0.6510(8) 0.2108(5) -0.0310(6) 0.039(2) Uani 0.5 1 d . . P A -1
H17A H -0.7289 0.2091 0.0015 0.059 Uiso 0.5 1 calc R U P A -1
H17B H -0.6672 0.2520 -0.0892 0.059 Uiso 0.5 1 calc R U P A -1
H17C H -0.6469 0.1629 -0.0710 0.059 Uiso 0.5 1 calc R U P A -1
C18 C -0.5111(6) 0.2328(3) 0.1888(5) 0.0171(19) Uani 0.5 1 d . . P A -1
H18 H -0.5980 0.2272 0.2038 0.021 Uiso 0.5 1 calc R U P A -1
H1A H -0.114(4) 0.091(2) 0.434(3) 0.024(10) Uiso 1 1 d . . . . .
H1W1 H 0.361(4) 0.215(2) 0.588(4) 0.035(13) Uiso 1 1 d . . . . .
N20 N 0.5048(3) 0.08592(18) 0.7308(3) 0.0300(7) Uani 1 1 d . . . . .
O20 O 0.4122(4) 0.11165(16) 0.6373(3) 0.0569(10) Uani 1 1 d . . . . .
O21 O 0.5111(4) 0.01725(18) 0.7440(4) 0.0645(11) Uani 1 1 d . . . . .
O22 O 0.5858(4) 0.12798(19) 0.8061(3) 0.0482(8) Uani 1 1 d . . . . .
N1S N -0.6513(9) 0.0946(6) 0.0020(7) 0.055(2) Uani 0.5 1 d . . P B -2
C1S C -0.5401(12) 0.0698(11) 0.0248(9) 0.088(5) Uani 0.5 1 d . . P B -2
C2S C -0.3979(13) 0.0430(14) 0.0590(13) 0.155(11) Uani 0.5 1 d . . P B -2
H2S1 H -0.3484 0.0686 0.0112 0.232 Uiso 0.5 1 calc R U P B -2
H2S2 H -0.3985 -0.0114 0.0448 0.232 Uiso 0.5 1 calc R U P B -2
H2S3 H -0.3487 0.0534 0.1446 0.232 Uiso 0.5 1 calc R U P B -2

loop_
_atom_site_aniso_label
_atom_site_aniso_U_11
_atom_site_aniso_U_22
_atom_site_aniso_U_33
_atom_site_aniso_U_23
_atom_site_aniso_U_13
_atom_site_aniso_U_12
Tb1 0.00654(9) 0.00906(9) 0.01242(10) 0.000 0.00386(7) 0.000
O1W 0.0151(16) 0.0142(17) 0.0215(18) 0.000 0.0006(14) 0.000
O10 0.0282(13) 0.0167(12) 0.0163(11) -0.0013(9) 0.0057(10) -0.0063(10)
O1 0.0587(18) 0.0168(12) 0.0364(15) -0.0144(11) 0.0373(14) -0.0190(12)
O2 0.0173(11) 0.0175(11) 0.0274(13) -0.0050(10) 0.0096(10) 0.0037(9)
O3 0.0088(15) 0.087(3) 0.0093(16) 0.000 0.0031(13) 0.000
O4 0.0144(15) 0.0284(18) 0.0161(16) 0.000 0.0074(13) 0.000
N10 0.0103(17) 0.021(2) 0.0140(18) 0.000 0.0014(14) 0.000
O11 0.0246(18) 0.038(2) 0.0092(15) 0.000 0.0058(13) 0.000
C1 0.041(2) 0.0124(15) 0.0146(16) 0.0007(12) 0.0125(15) -0.0033(14)
C2 0.0273(17) 0.0146(15) 0.0137(15) 0.0022(12) 0.0062(13) 0.0051(13)
C2A 0.0211(16) 0.0199(16) 0.0185(16) 0.0009(13) 0.0065(13) 0.0084(13)
C3 0.0283(17) 0.0198(17) 0.0122(15) 0.0015(13) 0.0042(13) 0.0086(14)
C4 0.0341(19) 0.0144(15) 0.0123(15) -0.0015(12) 0.0033(14) 0.0048(14)
C4A 0.044(2) 0.0179(17) 0.0192(17) -0.0042(14) 0.0061(16) 0.0069(16)
C5 0.0320(18) 0.0121(15) 0.0159(16) 0.0015(12) 0.0025(14) 0.0005(14)
C6 0.0369(19) 0.0125(15) 0.0144(15) -0.0003(12) 0.0098(14) -0.0033(14)
C7 0.0336(19) 0.0117(15) 0.0149(15) 0.0015(12) 0.0046(14) -0.0023(14)
N1 0.0449(19) 0.0124(14) 0.0196(15) 0.0011(11) 0.0150(14) -0.0046(13)
C8 0.040(2) 0.0143(16) 0.0183(16) 0.0035(13) 0.0126(15) 0.0052(15)
C9 0.035(2) 0.0128(15) 0.0183(16) -0.0015(13) -0.0014(15) -0.0004(14)
N2 0.0209(14) 0.0158(14) 0.0131(13) -0.0018(10) 0.0017(11) 0.0052(11)
C10 0.0326(18) 0.0167(17) 0.0109(15) 0.0003(12) 0.0048(13) 0.0006(14)
C12 0.0100(18) 0.0140(19) 0.0114(19) 0.000 0.0042(15) 0.000
C13 0.012(2) 0.028(2) 0.011(2) 0.000 0.0043(17) 0.000
C14 0.0085(18) 0.013(2) 0.012(2) 0.000 0.0010(16) 0.000
C15 0.012(2) 0.053(3) 0.011(2) 0.000 0.0023(18) 0.000
C15A 0.018(2) 0.020(2) 0.013(2) 0.000 0.0074(17) 0.000
C16 0.019(3) 0.042(5) 0.006(2) -0.003(2) 0.002(2) -0.005(3)
C17 0.018(3) 0.040(4) 0.013(3) -0.006(3) 0.002(3) -0.006(3)
C17A 0.022(4) 0.075(6) 0.014(3) -0.004(4) -0.002(3) -0.011(4)
C18 0.011(2) 0.025(6) 0.015(3) 0.002(2) 0.005(2) -0.002(2)
N20 0.0332(17) 0.0250(17) 0.0346(18) 0.0050(14) 0.0151(15) 0.0023(14)
O20 0.066(2) 0.0198(15) 0.058(2) 0.0080(14) -0.0148(18) -0.0020(15)
O21 0.048(2) 0.0258(17) 0.101(3) 0.0199(18) 0.001(2) 0.0030(15)
O22 0.058(2) 0.053(2) 0.0327(17) -0.0114(15) 0.0141(15) -0.0093(17)
N1S 0.050(5) 0.082(7) 0.033(4) 0.000(4) 0.011(4) 0.001(5)
C1S 0.045(6) 0.195(17) 0.030(5) 0.034(8) 0.019(5) 0.027(9)
C2S 0.062(8) 0.34(3) 0.072(9) 0.111(15) 0.038(7) 0.102(14)

loop_
_atom_type_symbol
_atom_type_description
_atom_type_scat_dispersion_real
_atom_type_scat_dispersion_imag
_atom_type_scat_source
C C 0.0033 0.0016 'International Tables Vol C Tables 4.2.6.8 and 6.1.1.4'
H H 0.0000 0.0000 'International Tables Vol C Tables 4.2.6.8 and 6.1.1.4'
N N 0.0061 0.0033 'International Tables Vol C Tables 4.2.6.8 and 6.1.1.4'
O O 0.0106 0.0060 'International Tables Vol C Tables 4.2.6.8 and 6.1.1.4'
Tb Tb -0.1723 4.1537 'International Tables Vol C Tables 4.2.6.8 and 6.1.1.4'

loop_
_geom_angle_atom_site_label_1
_geom_angle_atom_site_label_2
_geom_angle_atom_site_label_3
_geom_angle
_geom_angle_site_symmetry_1
_geom_angle_site_symmetry_3
O3 Tb1 O1 74.11(7) . 4_565
O3 Tb1 O1 74.11(7) . .
O1 Tb1 O1 147.07(15) 4_565 .
O3 Tb1 O4 73.36(11) . .
O1 Tb1 O4 81.46(7) 4_565 .
O1 Tb1 O4 81.47(7) . .
O3 Tb1 O1W 145.71(12) . .
O1 Tb1 O1W 105.51(8) 4_565 .
O1 Tb1 O1W 105.51(8) . .
O4 Tb1 O1W 140.93(11) . .
O3 Tb1 O2 132.95(8) . .
O1 Tb1 O2 131.78(8) 4_565 .
O1 Tb1 O2 68.56(8) . .
O4 Tb1 O2 73.72(8) . .
O1W Tb1 O2 73.54(9) . .
O3 Tb1 O2 132.95(8) . 4_565
O1 Tb1 O2 68.56(8) 4_565 4_565
O1 Tb1 O2 131.78(8) . 4_565
O4 Tb1 O2 73.72(8) . 4_565
O1W Tb1 O2 73.54(9) . 4_565
O2 Tb1 O2 65.09(11) . 4_565
O3 Tb1 O10 75.73(9) . 4_565
O1 Tb1 O10 65.58(8) 4_565 4_565
O1 Tb1 O10 113.92(8) . 4_565
O4 Tb1 O10 139.73(8) . 4_565
O1W Tb1 O10 73.35(9) . 4_565
O2 Tb1 O10 146.04(8) . 4_565
O2 Tb1 O10 111.72(8) 4_565 4_565
O3 Tb1 O10 75.73(9) . .
O1 Tb1 O10 113.92(8) 4_565 .
O1 Tb1 O10 65.58(8) . .
O4 Tb1 O10 139.73(8) . .
O1W Tb1 O10 73.35(9) . .
O2 Tb1 O10 111.72(8) . .
O2 Tb1 O10 146.04(8) 4_565 .
O10 Tb1 O10 50.55(10) 4_565 .
O3 Tb1 N10 75.45(11) . .
O1 Tb1 N10 90.11(6) 4_565 .
O1 Tb1 N10 90.11(6) . .
O4 Tb1 N10 148.81(10) . .
O1W Tb1 N10 70.26(11) . .
O2 Tb1 N10 130.66(7) . .
O2 Tb1 N10 130.66(7) 4_565 .
O10 Tb1 N10 25.30(5) 4_565 .
O10 Tb1 N10 25.30(5) . .
Tb1 O1W H1W1 120(3) . .
N10 O10 Tb1 96.34(19) . .
C1 O1 Tb1 139.3(2) . .
C2A O2 Tb1 133.9(2) . .
C14 O3 Tb1 138.7(3) . .
C15A O4 Tb1 134.1(3) . .
O11 N10 O10 121.75(18) . 4_565
O11 N10 O10 121.75(18) . .
O10 N10 O10 116.5(4) 4_565 .
O11 N10 Tb1 176.3(3) . .
O10 N10 Tb1 58.35(18) 4_565 .
O10 N10 Tb1 58.35(18) . .
O1 C1 C2 122.7(3) . .
O1 C1 C6 120.6(3) . .
C2 C1 C6 116.6(3) . .
C3 C2 C1 120.4(3) . .
C3 C2 C2A 118.4(3) . .
C1 C2 C2A 121.0(3) . .
O2 C2A C2 126.7(3) . .
O2 C2A H2A 116.6 . .
C2 C2A H2A 116.6 . .
C4 C3 C2 123.0(3) . .
C4 C3 H3 118.5 . .
C2 C3 H3 118.5 . .
C3 C4 C5 117.1(3) . .
C3 C4 C4A 121.4(3) . .
C5 C4 C4A 121.5(3) . .
C4 C4A H4A1 109.5 . .
C4 C4A H4A2 109.5 . .
H4A1 C4A H4A2 109.5 . .
C4 C4A H4A3 109.5 . .
H4A1 C4A H4A3 109.5 . .
H4A2 C4A H4A3 109.5 . .
C4 C5 C6 122.6(3) . .
C4 C5 H5 118.7 . .
C6 C5 H5 118.7 . .
C5 C6 C7 118.2(3) . .
C5 C6 C1 120.3(3) . .
C7 C6 C1 121.5(3) . .
N1 C7 C6 124.1(3) . .
N1 C7 H7 118.0 . .
C6 C7 H7 118.0 . .
C7 N1 C8 123.7(3) . .
C7 N1 H1A 114(3) . .
C8 N1 H1A 122(3) . .
N1 C8 C9 109.8(3) . .
N1 C8 H8A 109.7 . .
C9 C8 H8A 109.7 . .
N1 C8 H8B 109.7 . .
C9 C8 H8B 109.7 . .
H8A C8 H8B 108.2 . .
N2 C9 C8 110.6(3) . .
N2 C9 H9A 109.5 . .
C8 C9 H9A 109.5 . .
N2 C9 H9B 109.5 . .
C8 C9 H9B 109.5 . .
H9A C9 H9B 108.1 . .
C12 N2 C9 114.0(2) . .
C12 N2 C10 106.2(3) . .
C9 N2 C10 114.7(3) . .
C12 N2 H2 107.2 . .
C9 N2 H2 107.1 . .
C10 N2 H2 107.1 . .
N2 C10 C10 104.31(16) . 4_565
N2 C10 H10A 110.9 . .
C10 C10 H10A 110.9 4_565 .
N2 C10 H10B 110.9 . .
C10 C10 H10B 110.9 4_565 .
H10A C10 H10B 108.9 . .
N2 C12 N2 98.7(3) . 4_565
N2 C12 C13 111.4(2) . .
N2 C12 C13 111.4(2) 4_565 .
N2 C12 H12 111.5 . .
N2 C12 H12 111.5 4_565 .
C13 C12 H12 111.5 . .
C18 C13 C14 118.8(4) . .
C18 C13 C12 119.4(4) . .
C14 C13 C12 120.2(4) . .
O3 C14 C15 123.0(4) . .
O3 C14 C13 119.1(4) . .
C15 C14 C13 117.9(4) . .
C14 C15 C15A 123.5(4) . .
C14 C15 C16 119.0(4) . .
C15A C15 C16 115.2(4) . .
O4 C15A C15 127.5(4) . .
O4 C15A H15A 116.3 . .
C15 C15A H15A 116.3 . .
C17 C16 C15 121.7(5) . .
C17 C16 H16 119.2 . .
C15 C16 H16 119.2 . .
C16 C17 C18 116.9(6) . .
C16 C17 C17A 123.0(6) . .
C18 C17 C17A 120.1(6) . .
C17 C17A H17A 109.5 . .
C17 C17A H17B 109.5 . .
H17A C17A H17B 109.5 . .
C17 C17A H17C 109.5 . .
H17A C17A H17C 109.5 . .
H17B C17A H17C 109.5 . .
C13 C18 C17 123.2(5) . .
C13 C18 H18 118.4 . .
C17 C18 H18 118.4 . .
O21 N20 O22 121.2(4) . .
O21 N20 O20 117.5(4) . .
O22 N20 O20 121.3(3) . .
N1S C1S C2S 176(2) . .
C1S C2S H2S1 109.5 . .
C1S C2S H2S2 109.5 . .
H2S1 C2S H2S2 109.5 . .
C1S C2S H2S3 109.5 . .
H2S1 C2S H2S3 109.5 . .
H2S2 C2S H2S3 109.5 . .

loop_
_geom_bond_atom_site_label_1
_geom_bond_atom_site_label_2
_geom_bond_distance
_geom_bond_site_symmetry_2
Tb1 O3 2.306(3) .
Tb1 O1 2.357(2) 4_565
Tb1 O1 2.357(2) .
Tb1 O4 2.380(3) .
Tb1 O1W 2.391(3) .
Tb1 O2 2.479(2) .
Tb1 O2 2.479(2) 4_565
Tb1 O10 2.527(2) 4_565
Tb1 O10 2.527(2) .
Tb1 N10 2.950(4) .
O1W H1W1 0.76(4) .
O10 N10 1.269(3) .
O1 C1 1.288(4) .
O2 C2A 1.232(4) .
O3 C14 1.291(5) .
O4 C15A 1.233(5) .
N10 O11 1.227(5) .
N10 O10 1.269(3) 4_565
C1 C2 1.427(5) .
C1 C6 1.435(5) .
C2 C3 1.402(4) .
C2 C2A 1.437(5) .
C2A H2A 0.9500 .
C3 C4 1.386(5) .
C3 H3 0.9500 .
C4 C5 1.390(5) .
C4 C4A 1.511(4) .
C4A H4A1 0.9800 .
C4A H4A2 0.9800 .
C4A H4A3 0.9800 .
C5 C6 1.405(4) .
C5 H5 0.9500 .
C6 C7 1.426(5) .
C7 N1 1.301(4) .
C7 H7 0.9500 .
N1 C8 1.465(4) .
N1 H1A 0.86(4) .
C8 C9 1.511(5) .
C8 H8A 0.9900 .
C8 H8B 0.9900 .
C9 N2 1.482(4) .
C9 H9A 0.9900 .
C9 H9B 0.9900 .
N2 C12 1.475(4) .
N2 C10 1.490(4) .
N2 H2 1.0000 .
C10 C10 1.502(6) 4_565
C10 H10A 0.9900 .
C10 H10B 0.9900 .
C12 N2 1.475(4) 4_565
C12 C13 1.495(6) .
C12 H12 1.0000 .
C13 C18 1.402(7) .
C13 C14 1.428(6) .
C14 C15 1.404(6) .
C15 C15A 1.429(6) .
C15 C16 1.444(7) .
C15A H15A 0.9500 .
C16 C17 1.380(9) .
C16 H16 0.9500 .
C17 C18 1.407(8) .
C17 C17A 1.509(9) .
C17A H17A 0.9800 .
C17A H17B 0.9800 .
C17A H17C 0.9800 .
C18 H18 0.9500 .
N20 O21 1.229(4) .
N20 O22 1.232(4) .
N20 O20 1.262(4) .
N1S C1S 1.141(13) .
C1S C2S 1.423(15) .
C2S H2S1 0.9800 .
C2S H2S2 0.9800 .
C2S H2S3 0.9800 .

loop_
_geom_hbond_atom_site_label_D
_geom_hbond_atom_site_label_H
_geom_hbond_atom_site_label_A
_geom_hbond_distance_DH
_geom_hbond_distance_HA
_geom_hbond_distance_DA
_geom_hbond_angle_DHA
_geom_hbond_site_symmetry_A
C7 H7 O20 0.95 2.39 3.273(5) 153.7 3_556
C8 H8B O20 0.99 2.43 3.342(5) 153.6 3_556
C9 H9A O21 0.99 2.57 3.188(5) 120.6 3_556
C9 H9B O20 0.99 2.60 3.546(6) 159.4 1_455
N2 H2 O3 1.00 2.07 2.834(4) 131.6 .
C10 H10A O11 0.99 2.62 3.362(5) 131.7 .
C10 H10B O22 0.99 2.47 3.353(5) 148.5 1_455
N1 H1A O1 0.86(4) 1.93(4) 2.637(4) 139(4) .
O1W H1W1 O20 0.76(4) 1.93(4) 2.670(3) 165(5) .
C2S H2S1 O22 0.98 2.52 3.303(14) 137.0 1_454

loop_
_geom_torsion_atom_site_label_1
_geom_torsion_atom_site_label_2
_geom_torsion_atom_site_label_3
_geom_torsion_atom_site_label_4
_geom_torsion
_geom_torsion_site_symmetry_1
_geom_torsion_site_symmetry_4
Tb1 O10 N10 O11 -175.6(3) . .
Tb1 O10 N10 O10 5.1(4) . 4_565
Tb1 O1 C1 C2 21.5(6) . .
Tb1 O1 C1 C6 -161.0(3) . .
O1 C1 C2 C3 179.9(3) . .
C6 C1 C2 C3 2.2(5) . .
O1 C1 C2 C2A 5.1(5) . .
C6 C1 C2 C2A -172.5(3) . .
Tb1 O2 C2A C2 -19.8(5) . .
C3 C2 C2A O2 -179.2(3) . .
C1 C2 C2A O2 -4.3(5) . .
C1 C2 C3 C4 0.0(5) . .
C2A C2 C3 C4 174.9(3) . .
C2 C3 C4 C5 -1.7(5) . .
C2 C3 C4 C4A -179.6(3) . .
C3 C4 C5 C6 1.2(5) . .
C4A C4 C5 C6 179.1(3) . .
C4 C5 C6 C7 -177.9(3) . .
C4 C5 C6 C1 1.0(5) . .
O1 C1 C6 C5 179.6(3) . .
C2 C1 C6 C5 -2.7(5) . .
O1 C1 C6 C7 -1.5(5) . .
C2 C1 C6 C7 176.2(3) . .
C5 C6 C7 N1 179.6(3) . .
C1 C6 C7 N1 0.7(5) . .
C6 C7 N1 C8 177.7(3) . .
C7 N1 C8 C9 -114.5(4) . .
N1 C8 C9 N2 -66.9(4) . .
C8 C9 N2 C12 161.3(3) . .
C8 C9 N2 C10 -75.9(4) . .
C12 N2 C10 C10 -27.1(2) . 4_565
C9 N2 C10 C10 -154.1(2) . 4_565
C9 N2 C12 N2 170.1(2) . 4_565
C10 N2 C12 N2 42.7(4) . 4_565
C9 N2 C12 C13 -72.7(4) . .
C10 N2 C12 C13 159.9(3) . .
N2 C12 C13 C18 110.9(4) . .
N2 C12 C13 C18 -139.9(3) 4_565 .
N2 C12 C13 C14 -54.6(2) . .
N2 C12 C13 C14 54.6(2) 4_565 .
Tb1 O3 C14 C15 0.000(1) . .
Tb1 O3 C14 C13 180.000(1) . .
C18 C13 C14 O3 -165.6(3) . .
C12 C13 C14 O3 0.000(1) . .
C18 C13 C14 C15 14.4(3) . .
C12 C13 C14 C15 180.000(1) . .
O3 C14 C15 C15A 0.000(1) . .
C13 C14 C15 C15A 180.000(1) . .
O3 C14 C15 C16 162.2(3) . .
C13 C14 C15 C16 -17.8(3) . .
Tb1 O4 C15A C15 0.000(1) . .
C14 C15 C15A O4 0.000(1) . .
C16 C15 C15A O4 -162.8(3) . .
C14 C15 C16 C17 14.3(7) . .
C15A C15 C16 C17 177.9(5) . .
C15 C16 C17 C18 -6.5(10) . .
C15 C16 C17 C17A 171.8(6) . .
C14 C13 C18 C17 -7.1(7) . .
C12 C13 C18 C17 -172.8(5) . .
C16 C17 C18 C13 3.0(9) . .
C17A C17 C18 C13 -175.3(6) . .
